data_2242138
loop_
_publ_author_name
'Azzam, Rasha A.'
'Elgemeie, Galal H.'
'Ramadan, Rokia'
'Jones, Peter G.'

_publ_section_title
;
 Crystal structure of
 2-cyano-3,3-bis(ethylsulfanyl)-<i>N</i>-<i>o</i>-tolylacrylamide
;
_journal_coeditor_code HG5488
_journal_issue 5
_journal_name_full 'Acta Crystallographica Section E'
_journal_page_first 752
_journal_page_last 754
_journal_paper_doi 10.1107/S2056989017005783
_journal_volume 73
_journal_year 2017
_chemical_formula_iupac 'C15 H18 N2 O S2'
_chemical_formula_moiety 'C15 H18 N2 O S2'
_chemical_formula_sum 'C15 H18 N2 O S2'
_chemical_formula_weight 306.43
_chemical_name_common
;
2-Cyano-3,3-bis(ethylthio)-<i>N</i>-<i>o</i>-tolylacrylamide
;
_chemical_name_systematic
;
2-Cyano-3,3-bis(ethylsulfanyl)-<i>N</i>-(2-methylphenyl)prop-2-enamide
;
_space_group_IT_number 14
_symmetry_cell_setting monoclinic
_symmetry_space_group_name_Hall '-P 2ybc'
_symmetry_space_group_name_H-M 'P 1 21/c 1'
_atom_sites_solution_hydrogens geom
_atom_sites_solution_primary direct
_atom_sites_solution_secondary difmap
_audit_creation_method SHELXL-97
_cell_angle_alpha 90.00
_cell_angle_beta 104.198(4)
_cell_angle_gamma 90.00
_cell_formula_units_Z 4
_cell_length_a 9.4104(4)
_cell_length_b 12.8350(4)
_cell_length_c 13.0774(5)
_cell_measurement_reflns_used 10087
_cell_measurement_temperature 100(2)
_cell_measurement_theta_max 30.3630
_cell_measurement_theta_min 2.7290
_cell_volume 1531.27(10)
_computing_cell_refinement
;
CrysAlis PRO (Rigaku Oxford Diffraction, 2015)
;
_computing_data_collection
;
CrysAlis PRO (Rigaku Oxford Diffraction, 2015)
;
_computing_data_reduction
;
CrysAlis PRO (Rigaku Oxford Diffraction, 2015)
;
_computing_molecular_graphics
;
XP (Siemens, 1994)
;
_computing_publication_material
;
SHELXL97 (Sheldrick, 2008)
;
_computing_structure_refinement
;
SHELXL97 (Sheldrick, 2008)
;
_computing_structure_solution
;
SHELXS97 (Sheldrick, 2008)
;
_diffrn_ambient_temperature 100(2)
_diffrn_detector_area_resol_mean 16.1419
_diffrn_measured_fraction_theta_full 0.995
_diffrn_measured_fraction_theta_max 0.945
_diffrn_measurement_device_type 'Oxford Diffraction Xcalibur Eos'
_diffrn_measurement_method '\w scan'
_diffrn_radiation_monochromator graphite
_diffrn_radiation_type MoK\a
_diffrn_radiation_wavelength 0.71073
_diffrn_reflns_av_R_equivalents 0.0430
_diffrn_reflns_av_sigmaI/netI 0.0282
_diffrn_reflns_limit_h_max 13
_diffrn_reflns_limit_h_min -13
_diffrn_reflns_limit_k_max 18
_diffrn_reflns_limit_k_min -18
_diffrn_reflns_limit_l_max 18
_diffrn_reflns_limit_l_min -18
_diffrn_reflns_number 42164
_diffrn_reflns_theta_full 30.00
_diffrn_reflns_theta_max 31.16
_diffrn_reflns_theta_min 2.23
_exptl_absorpt_coefficient_mu 0.345
_exptl_absorpt_correction_T_max 1.00000
_exptl_absorpt_correction_T_min 0.98550
_exptl_absorpt_correction_type multi-scan
_exptl_absorpt_process_details
;
(CrysAlis PRO; Rigaku Oxford Diffraction, 2015)
;
_exptl_crystal_colour 'pale yellow'
_exptl_crystal_density_diffrn 1.329
_exptl_crystal_density_method 'not measured'
_exptl_crystal_description block
_exptl_crystal_F_000 648
_exptl_crystal_size_max 0.35
_exptl_crystal_size_mid 0.35
_exptl_crystal_size_min 0.30
_refine_diff_density_max 0.371
_refine_diff_density_min -0.224
_refine_ls_extinction_method none
_refine_ls_goodness_of_fit_ref 1.033
_refine_ls_hydrogen_treatment mixed
_refine_ls_matrix_type full
_refine_ls_number_parameters 197
_refine_ls_number_reflns 4682
_refine_ls_number_restraints 15
_refine_ls_restrained_S_all 1.033
_refine_ls_R_factor_all 0.0444
_refine_ls_R_factor_gt 0.0339
_refine_ls_shift/su_max 0.001
_refine_ls_shift/su_mean 0.000
_refine_ls_structure_factor_coef Fsqd
_refine_ls_weighting_details 'calc w=1/[\s^2^(Fo^2^)+(0.0309P)^2^+0.7259P] where P=(Fo^2^+2Fc^2^)/3'
_refine_ls_weighting_scheme calc
_refine_ls_wR_factor_gt 0.0760
_refine_ls_wR_factor_ref 0.0807
_reflns_number_gt 3985
_reflns_number_total 4682
_reflns_threshold_expression >2sigma(I)
_cod_data_source_file hg5488sup1.cif
_cod_data_source_block I
_cod_original_cell_volume 1531.28(10)
_cod_original_sg_symbol_H-M 'P 21/c'
_cod_database_code 2242138

loop_
_symmetry_equiv_pos_as_xyz
'x, y, z'
'-x, y+1/2, -z+1/2'
'-x, -y, -z'
'x, -y-1/2, z-1/2'

loop_
_atom_site_type_symbol
_atom_site_label
_atom_site_fract_x
_atom_site_fract_y
_atom_site_fract_z
_atom_site_U_iso_or_equiv
_atom_site_adp_type
_atom_site_calc_flag
_atom_site_refinement_flags
_atom_site_occupancy
_atom_site_symmetry_multiplicity
_atom_site_disorder_assembly
_atom_site_disorder_group
C C1 0.48134(12) 0.21516(9) 0.38738(9) 0.0144(2) Uani d . 1 1 . .
C C2 0.46128(12) 0.24547(9) 0.28216(9) 0.0156(2) Uani d . 1 1 . .
C C3 0.37643(14) 0.18128(10) 0.20464(9) 0.0206(2) Uani d . 1 1 . .
H H3 0.3601 0.2008 0.1326 0.025 Uiso calc R 1 1 . .
C C4 0.31546(14) 0.08976(10) 0.23047(10) 0.0222(2) Uani d . 1 1 . .
H H4 0.2564 0.0480 0.1765 0.027 Uiso calc R 1 1 . .
C C5 0.34046(14) 0.05902(9) 0.33513(10) 0.0200(2) Uani d . 1 1 . .
H H5 0.3005 -0.0045 0.3529 0.024 Uiso calc R 1 1 . .
C C6 0.42423(13) 0.12172(9) 0.41347(9) 0.0173(2) Uani d . 1 1 . .
H H6 0.4427 0.1008 0.4852 0.021 Uiso calc R 1 1 . .
C C7 0.53257(14) 0.34242(10) 0.25430(10) 0.0214(2) Uani d . 1 1 . .
H H7A 0.4999 0.4026 0.2886 0.032 Uiso calc R 1 1 . .
H H7B 0.5051 0.3522 0.1776 0.032 Uiso calc R 1 1 . .
H H7C 0.6393 0.3357 0.2784 0.032 Uiso calc R 1 1 . .
C C8 0.67932(12) 0.25551(9) 0.54338(9) 0.0148(2) Uani d . 1 1 . .
C C9 0.74786(13) 0.33969(9) 0.61750(9) 0.0157(2) Uani d . 1 1 . .
C C10 0.86223(13) 0.32278(9) 0.70449(9) 0.0156(2) Uani d . 1 1 A .
C C11 0.69858(13) 0.44369(9) 0.59035(9) 0.0176(2) Uani d . 1 1 . .
S S1 0.94594(3) 0.20139(2) 0.72800(2) 0.01904(8) Uani d . 1 1 . .
C C12 1.07266(14) 0.21116(10) 0.85705(10) 0.0222(2) Uani d . 1 1 . .
H H12A 1.1520 0.1594 0.8617 0.027 Uiso calc R 1 1 . .
H H12B 1.1179 0.2813 0.8647 0.027 Uiso calc R 1 1 . .
C C13 1.00032(18) 0.19311(12) 0.94728(11) 0.0324(3) Uani d . 1 1 . .
H H13A 0.9294 0.2489 0.9481 0.049 Uiso calc R 1 1 . .
H H13B 1.0752 0.1930 1.0142 0.049 Uiso calc R 1 1 . .
H H13C 0.9496 0.1258 0.9378 0.049 Uiso calc R 1 1 . .
S S2 0.93498(3) 0.42489(2) 0.79137(2) 0.02058(8) Uani d D 1 1 . .
C C14 0.77925(19) 0.4973(2) 0.81670(17) 0.0211(6) Uani d PDU 0.721(7) 1 A 1
H H14A 0.7472 0.5518 0.7624 0.025 Uiso calc PR 0.721(7) 1 A 1
H H14B 0.6959 0.4496 0.8145 0.025 Uiso calc PR 0.721(7) 1 A 1
C C15 0.8290(3) 0.5466(2) 0.9252(2) 0.0234(5) Uani d PDU 0.721(7) 1 A 1
H H15A 0.8431 0.4922 0.9793 0.035 Uiso calc PR 0.721(7) 1 A 1
H H15B 0.7544 0.5959 0.9358 0.035 Uiso calc PR 0.721(7) 1 A 1
H H15C 0.9217 0.5836 0.9306 0.035 Uiso calc PR 0.721(7) 1 A 1
C C14' 0.7812(5) 0.4548(6) 0.8430(5) 0.0206(13) Uiso d PDU 0.279(7) 1 A 2
H H14C 0.6907 0.4573 0.7853 0.025 Uiso calc PR 0.279(7) 1 A 2
H H14D 0.7689 0.4007 0.8941 0.025 Uiso calc PR 0.279(7) 1 A 2
C C15' 0.8087(9) 0.5593(6) 0.8967(7) 0.029(2) Uiso d PDU 0.279(7) 1 A 2
H H15D 0.7263 0.5771 0.9269 0.044 Uiso calc PR 0.279(7) 1 A 2
H H15E 0.8186 0.6125 0.8451 0.044 Uiso calc PR 0.279(7) 1 A 2
H H15F 0.8991 0.5563 0.9530 0.044 Uiso calc PR 0.279(7) 1 A 2
N N1 0.55847(11) 0.28375(8) 0.46806(8) 0.0169(2) Uani d . 1 1 . .
H H01 0.5279(18) 0.3435(14) 0.4655(12) 0.026(4) Uiso d . 1 1 . .
N N2 0.65583(12) 0.52547(8) 0.56292(9) 0.0244(2) Uani d . 1 1 . .
O O1 0.73077(10) 0.16749(7) 0.55038(7) 0.01999(18) Uani d . 1 1 . .

loop_
_atom_site_aniso_label
_atom_site_aniso_U_11
_atom_site_aniso_U_22
_atom_site_aniso_U_33
_atom_site_aniso_U_12
_atom_site_aniso_U_13
_atom_site_aniso_U_23
C1 0.0152(5) 0.0127(5) 0.0153(5) 0.0007(4) 0.0036(4) -0.0020(4)
C2 0.0157(5) 0.0146(5) 0.0170(5) 0.0021(4) 0.0048(4) 0.0008(4)
C3 0.0233(6) 0.0228(6) 0.0149(5) 0.0019(5) 0.0032(4) -0.0014(4)
C4 0.0219(6) 0.0191(6) 0.0236(6) -0.0007(5) 0.0018(5) -0.0073(5)
C5 0.0205(6) 0.0130(5) 0.0272(6) -0.0016(4) 0.0074(5) -0.0019(4)
C6 0.0208(6) 0.0144(5) 0.0179(5) 0.0010(4) 0.0071(4) 0.0005(4)
C7 0.0230(6) 0.0202(6) 0.0221(6) -0.0010(5) 0.0075(5) 0.0048(5)
C8 0.0166(5) 0.0134(5) 0.0153(5) -0.0007(4) 0.0055(4) 0.0004(4)
C9 0.0170(5) 0.0121(5) 0.0172(5) 0.0008(4) 0.0025(4) -0.0005(4)
C10 0.0150(5) 0.0141(5) 0.0179(5) 0.0010(4) 0.0046(4) -0.0003(4)
C11 0.0173(5) 0.0155(5) 0.0175(5) -0.0013(4) -0.0007(4) -0.0032(4)
S1 0.02006(15) 0.01621(14) 0.01943(14) 0.00640(11) 0.00213(11) -0.00021(10)
C12 0.0184(6) 0.0217(6) 0.0232(6) 0.0053(5) -0.0010(4) 0.0018(5)
C13 0.0391(8) 0.0344(8) 0.0218(6) 0.0005(6) 0.0036(6) 0.0036(6)
S2 0.01549(14) 0.01860(15) 0.02518(15) 0.00178(10) 0.00028(11) -0.00709(11)
C14 0.0192(9) 0.0211(12) 0.0238(9) 0.0043(7) 0.0069(6) -0.0028(8)
C15 0.0326(12) 0.0214(10) 0.0185(11) 0.0020(8) 0.0105(10) -0.0036(9)
N1 0.0210(5) 0.0107(4) 0.0167(4) 0.0021(4) 0.0001(4) -0.0014(4)
N2 0.0239(6) 0.0151(5) 0.0278(5) -0.0002(4) -0.0061(4) -0.0021(4)
O1 0.0224(4) 0.0132(4) 0.0227(4) 0.0037(3) 0.0025(3) -0.0014(3)

loop_
_atom_type_symbol
_atom_type_description
_atom_type_scat_dispersion_real
_atom_type_scat_dispersion_imag
_atom_type_scat_source
C C 0.0033 0.0016 'International Tables Vol C Tables 4.2.6.8 and 6.1.1.4'
H H 0.0000 0.0000 'International Tables Vol C Tables 4.2.6.8 and 6.1.1.4'
N N 0.0061 0.0033 'International Tables Vol C Tables 4.2.6.8 and 6.1.1.4'
O O 0.0106 0.0060 'International Tables Vol C Tables 4.2.6.8 and 6.1.1.4'
S S 0.1246 0.1234 'International Tables Vol C Tables 4.2.6.8 and 6.1.1.4'

loop_
_geom_angle_atom_site_label_1
_geom_angle_atom_site_label_2
_geom_angle_atom_site_label_3
_geom_angle
C6 C1 C2 120.98(10)
C6 C1 N1 120.49(10)
C2 C1 N1 118.50(10)
C3 C2 C1 117.77(11)
C3 C2 C7 121.57(11)
C1 C2 C7 120.63(10)
C4 C3 C2 121.40(11)
C3 C4 C5 120.10(11)
C6 C5 C4 119.46(11)
C5 C6 C1 120.21(11)
O1 C8 N1 123.11(11)
O1 C8 C9 121.40(10)
N1 C8 C9 115.49(10)
C10 C9 C11 119.50(10)
C10 C9 C8 123.30(10)
C11 C9 C8 116.99(10)
C9 C10 S1 121.02(9)
C9 C10 S2 121.14(9)
S1 C10 S2 117.75(7)
N2 C11 C9 176.23(12)
C10 S1 C12 105.56(6)
C13 C12 S1 113.23(10)
C10 S2 C14' 100.46(17)
C10 S2 C14 107.01(7)
C15 C14 S2 107.65(16)
C15' C14' S2 107.8(5)
C8 N1 C1 123.68(10)
C4 C3 H3 119.3
C2 C3 H3 119.3
C3 C4 H4 120.0
C5 C4 H4 120.0
C6 C5 H5 120.3
C4 C5 H5 120.3
C5 C6 H6 119.9
C1 C6 H6 119.9
C2 C7 H7A 109.5
C2 C7 H7B 109.5
H7A C7 H7B 109.5
C2 C7 H7C 109.5
H7A C7 H7C 109.5
H7B C7 H7C 109.5
C13 C12 H12A 108.9
S1 C12 H12A 108.9
C13 C12 H12B 108.9
S1 C12 H12B 108.9
H12A C12 H12B 107.7
C12 C13 H13A 109.5
C12 C13 H13B 109.5
H13A C13 H13B 109.5
C12 C13 H13C 109.5
H13A C13 H13C 109.5
H13B C13 H13C 109.5
C15 C14 H14A 110.2
S2 C14 H14A 110.2
C15 C14 H14B 110.2
S2 C14 H14B 110.2
H14A C14 H14B 108.5
C15' C14' H14C 110.1
S2 C14' H14C 110.1
C15' C14' H14D 110.1
S2 C14' H14D 110.1
H14C C14' H14D 108.5
C14' C15' H15D 109.5
C14' C15' H15E 109.5
H15D C15' H15E 109.5
C14' C15' H15F 109.5
H15D C15' H15F 109.5
H15E C15' H15F 109.5
C8 N1 H01 120.2(11)
C1 N1 H01 116.0(11)

loop_
_geom_bond_atom_site_label_1
_geom_bond_atom_site_label_2
_geom_bond_distance
C1 C6 1.3905(16)
C1 C2 1.3975(15)
C1 N1 1.4282(14)
C2 C3 1.3953(16)
C2 C7 1.5004(16)
C3 C4 1.3850(18)
C4 C5 1.3879(18)
C5 C6 1.3865(17)
C8 O1 1.2236(14)
C8 N1 1.3585(15)
C8 C9 1.4888(16)
C9 C10 1.3781(16)
C9 C11 1.4290(16)
C10 S1 1.7390(12)
C10 S2 1.7594(12)
C11 N2 1.1496(16)
S1 C12 1.8162(13)
C12 C13 1.518(2)
S2 C14' 1.783(5)
S2 C14 1.8326(18)
C14 C15 1.519(3)
C14' C15' 1.507(9)
N1 H01 0.817(17)
C3 H3 0.9500
C4 H4 0.9500
C5 H5 0.9500
C6 H6 0.9500
C7 H7A 0.9800
C7 H7B 0.9800
C7 H7C 0.9800
C12 H12A 0.9900
C12 H12B 0.9900
C13 H13A 0.9800
C13 H13B 0.9800
C13 H13C 0.9800
C14 H14A 0.9900
C14 H14B 0.9900
C15 H15A 0.9800
C15 H15B 0.9800
C15 H15C 0.9800
C14' H14C 0.9900
C14' H14D 0.9900
C15' H15D 0.9800
C15' H15E 0.9800
C15' H15F 0.9800

loop_
_geom_hbond_atom_site_label_D
_geom_hbond_atom_site_label_H
_geom_hbond_atom_site_label_A
_geom_hbond_site_symmetry_A
_geom_hbond_distance_DH
_geom_hbond_distance_HA
_geom_hbond_distance_DA
_geom_hbond_angle_DHA
N1 H01 N2 3_666 0.817(17) 2.375(17) 3.1346(15) 155.0(15)
C12 H12A N2 2_746 0.99 2.51 3.4628(16) 160.4
C5 H5 O1 3_656 0.95 2.50 3.4110(15) 160.9

loop_
_geom_torsion_atom_site_label_1
_geom_torsion_atom_site_label_2
_geom_torsion_atom_site_label_3
_geom_torsion_atom_site_label_4
_geom_torsion
C6 C1 C2 C3 2.91(17)
N1 C1 C2 C3 -175.34(11)
C6 C1 C2 C7 -175.44(11)
N1 C1 C2 C7 6.31(16)
C1 C2 C3 C4 -0.85(18)
C7 C2 C3 C4 177.48(12)
C2 C3 C4 C5 -1.27(19)
C3 C4 C5 C6 1.35(19)
C4 C5 C6 C1 0.68(18)
C2 C1 C6 C5 -2.86(18)
N1 C1 C6 C5 175.35(11)
O1 C8 C9 C10 -7.09(18)
N1 C8 C9 C10 173.60(11)
O1 C8 C9 C11 167.61(11)
N1 C8 C9 C11 -11.70(15)
C11 C9 C10 S1 -169.10(9)
C8 C9 C10 S1 5.47(16)
C11 C9 C10 S2 7.34(16)
C8 C9 C10 S2 -178.08(9)
C9 C10 S1 C12 -173.24(10)
S2 C10 S1 C12 10.20(9)
C10 S1 C12 C13 83.40(11)
C9 C10 S2 C14' 64.9(3)
S1 C10 S2 C14' -118.6(3)
C9 C10 S2 C14 44.96(14)
S1 C10 S2 C14 -138.48(11)
C10 S2 C14 C15 152.32(19)
C14' S2 C14 C15 78.5(5)
C10 S2 C14' C15' -164.9(5)
C14 S2 C14' C15' -53.9(6)
O1 C8 N1 C1 -1.97(18)
C9 C8 N1 C1 177.32(10)
C6 C1 N1 C8 57.60(16)
C2 C1 N1 C8 -124.15(12)

_cod_database_fobs_code 2242138
